data_7218828
loop_
_publ_author_name
'Yan, Chao Guo'
'Yang, Fan'
'Zhang, Li-Juan'

_publ_section_title
;
 Four-component reaction of N-alkylimidazoles (N-alkylbenzimidazoles),
 but-2-ynedioate, N-alkylisatins and malononitrile
;
_journal_name_full 'RSC Adv.'
_journal_paper_doi 10.1039/C4RA12278J
_journal_year 2014
_chemical_absolute_configuration ad
_chemical_formula_moiety 'C40 H32 Cl N5 O5'
_chemical_formula_sum 'C40 H32 Cl N5 O5'
_chemical_formula_weight 698.16
_chemical_name_systematic
; 
 ? 
;
_space_group_IT_number 5
_symmetry_cell_setting monoclinic
_symmetry_space_group_name_Hall 'C 2y'
_symmetry_space_group_name_H-M 'C 1 2 1'
_atom_sites_solution_hydrogens geom
_atom_sites_solution_primary direct
_atom_sites_solution_secondary difmap
_audit_creation_method SHELXL-97
_cell_angle_alpha 90.00
_cell_angle_beta 102.619(3)
_cell_angle_gamma 90.00
_cell_formula_units_Z 4
_cell_length_a 19.030(2)
_cell_length_b 11.569(2)
_cell_length_c 16.376(2)
_cell_measurement_reflns_used 2700
_cell_measurement_temperature 296(2)
_cell_measurement_theta_max 20.43
_cell_measurement_theta_min 2.28
_cell_volume 3518.2(8)
_computing_cell_refinement 'Bruker SMART'
_computing_data_collection 'Bruker SMART'
_computing_data_reduction 'Bruker SAINT'
_computing_molecular_graphics 'Bruker SHELXTL'
_computing_publication_material 'Bruker SHELXTL'
_computing_structure_refinement 'SHELXL-97 (Sheldrick, 1997)'
_computing_structure_solution 'SHELXS-97 (Sheldrick, 1990)'
_diffrn_ambient_temperature 296(2)
_diffrn_measured_fraction_theta_full 0.999
_diffrn_measured_fraction_theta_max 0.999
_diffrn_measurement_device_type 'CCD area detector'
_diffrn_measurement_method 'phi and omega scans'
_diffrn_radiation_monochromator graphite
_diffrn_radiation_source 'fine-focus sealed tube'
_diffrn_radiation_type MoK\a
_diffrn_radiation_wavelength 0.71073
_diffrn_reflns_av_R_equivalents 0.0393
_diffrn_reflns_av_sigmaI/netI 0.0617
_diffrn_reflns_limit_h_max 22
_diffrn_reflns_limit_h_min -22
_diffrn_reflns_limit_k_max 13
_diffrn_reflns_limit_k_min -13
_diffrn_reflns_limit_l_max 19
_diffrn_reflns_limit_l_min -19
_diffrn_reflns_number 13097
_diffrn_reflns_theta_full 25.00
_diffrn_reflns_theta_max 25.00
_diffrn_reflns_theta_min 1.27
_exptl_absorpt_coefficient_mu 0.161
_exptl_absorpt_correction_T_max 0.959
_exptl_absorpt_correction_T_min 0.944
_exptl_absorpt_correction_type multi-scan
_exptl_absorpt_process_details sadabs
_exptl_crystal_colour yellow
_exptl_crystal_density_diffrn 1.318
_exptl_crystal_density_method 'not measured'
_exptl_crystal_description block
_exptl_crystal_F_000 1456
_exptl_crystal_size_max 0.36
_exptl_crystal_size_mid 0.32
_exptl_crystal_size_min 0.26
_refine_diff_density_max 0.362
_refine_diff_density_min -0.211
_refine_diff_density_rms 0.036
_refine_ls_abs_structure_details 'Flack H D (1983), Acta Cryst. A39, 876-881'
_refine_ls_abs_structure_Flack 0.30(9)
_refine_ls_extinction_method none
_refine_ls_goodness_of_fit_ref 1.008
_refine_ls_hydrogen_treatment constr
_refine_ls_matrix_type full
_refine_ls_number_parameters 457
_refine_ls_number_reflns 5944
_refine_ls_number_restraints 33
_refine_ls_restrained_S_all 1.040
_refine_ls_R_factor_all 0.0910
_refine_ls_R_factor_gt 0.0512
_refine_ls_shift/su_max 0.000
_refine_ls_shift/su_mean 0.000
_refine_ls_structure_factor_coef Fsqd
_refine_ls_weighting_details 'calc w=1/[\s^2^(Fo^2^)+(0.0533P)^2^+1.1415P] where P=(Fo^2^+2Fc^2^)/3'
_refine_ls_weighting_scheme calc
_refine_ls_wR_factor_gt 0.1061
_refine_ls_wR_factor_ref 0.1271
_reflns_number_gt 3942
_reflns_number_total 6216
_reflns_threshold_expression >2sigma(I)
_cod_data_source_file c4ra12278j2.cif
_cod_data_source_block 2l'
_cod_depositor_comments
;
The following automatic conversions were performed:

'_symmetry_cell_setting' value 'Monoclinic' changed to 'monoclinic'
according to
/usr/data/users/saulius/crontab/automatic-downloads/rss-feeds/RSC/lib/dictionaries/cif_core.dic
dictionary named 'cif_core.dic' version 2.4.2 from 2011-04-26.

Automatic conversion script
Id: cif_fix_values 2827 2014-09-09 07:05:25Z andrius 
;
_cod_original_sg_symbol_H-M 'C 2'
_cod_database_code 7218828

loop_
_symmetry_equiv_pos_as_xyz
'x, y, z'
'-x, y, -z'
'x+1/2, y+1/2, z'
'-x+1/2, y+1/2, -z'

loop_
_atom_site_label
_atom_site_type_symbol
_atom_site_fract_x
_atom_site_fract_y
_atom_site_fract_z
_atom_site_U_iso_or_equiv
_atom_site_adp_type
_atom_site_occupancy
_atom_site_symmetry_multiplicity
_atom_site_calc_flag
_atom_site_refinement_flags
C1 C 0.4681(2) 0.7955(5) 0.6990(3) 0.0812(15) Uani 1 1 d .
H1 H 0.4549 0.7330 0.6632 0.097 Uiso 1 1 calc R
C2 C 0.4156(3) 0.8578(5) 0.7260(4) 0.0933(18) Uani 1 1 d .
H2 H 0.3674 0.8383 0.7071 0.112 Uiso 1 1 calc R
C3 C 0.4336(3) 0.9463(5) 0.7794(3) 0.0884(16) Uani 1 1 d .
H3 H 0.3977 0.9882 0.7968 0.106 Uiso 1 1 calc R
C4 C 0.5031(3) 0.9746(6) 0.8079(3) 0.0964(18) Uani 1 1 d .
H4 H 0.5152 1.0347 0.8462 0.116 Uiso 1 1 calc R
C5 C 0.5575(3) 0.9144(5) 0.7805(3) 0.0795(15) Uani 1 1 d .
H5 H 0.6054 0.9351 0.8002 0.095 Uiso 1 1 calc R
C6 C 0.5403(2) 0.8248(4) 0.7246(2) 0.0537(10) Uani 1 1 d .
C7 C 0.59368(18) 0.7595(4) 0.6857(3) 0.0590(11) Uani 1 1 d .
H7A H 0.5899 0.6777 0.6971 0.071 Uiso 1 1 calc R
H7B H 0.5808 0.7699 0.6255 0.071 Uiso 1 1 calc R
C8 C 0.6991(2) 0.8824(4) 0.6801(2) 0.0506(9) Uani 1 1 d .
C9 C 0.77992(18) 0.8874(3) 0.7225(2) 0.0428(9) Uani 1 1 d .
C10 C 0.78727(18) 0.7904(3) 0.7851(2) 0.0408(8) Uani 1 1 d .
C11 C 0.84515(19) 0.7482(3) 0.8433(2) 0.0453(9) Uani 1 1 d .
H11 H 0.8909 0.7794 0.8478 0.054 Uiso 1 1 calc R
C12 C 0.8340(2) 0.6591(3) 0.8947(2) 0.0499(10) Uani 1 1 d .
C13 C 0.7664(2) 0.6111(4) 0.8889(2) 0.0582(10) Uani 1 1 d .
H13 H 0.7604 0.5514 0.9248 0.070 Uiso 1 1 calc R
C14 C 0.7082(2) 0.6509(4) 0.8305(2) 0.0572(11) Uani 1 1 d .
H14 H 0.6628 0.6185 0.8258 0.069 Uiso 1 1 calc R
C15 C 0.71941(18) 0.7409(3) 0.7790(2) 0.0441(9) Uani 1 1 d .
C16 C 0.6440(2) 0.6385(5) 0.4854(3) 0.0769(14) Uani 1 1 d .
H16 H 0.6332 0.6959 0.4448 0.092 Uiso 1 1 calc R
C17 C 0.5966(3) 0.5483(6) 0.4852(4) 0.0903(16) Uani 1 1 d .
H17 H 0.5537 0.5459 0.4450 0.108 Uiso 1 1 calc R
C18 C 0.6119(3) 0.4633(5) 0.5431(4) 0.0930(17) Uani 1 1 d .
H18 H 0.5801 0.4019 0.5421 0.112 Uiso 1 1 calc R
C19 C 0.6739(3) 0.4683(4) 0.6027(4) 0.0895(16) Uani 1 1 d .
H19 H 0.6842 0.4105 0.6430 0.107 Uiso 1 1 calc R
C20 C 0.7223(3) 0.5591(4) 0.6040(3) 0.0723(13) Uani 1 1 d .
H20 H 0.7647 0.5615 0.6450 0.087 Uiso 1 1 calc R
C21 C 0.7075(2) 0.6443(4) 0.5453(2) 0.0582(11) Uani 1 1 d .
C22 C 0.7580(2) 0.7436(4) 0.5390(2) 0.0692(13) Uani 1 1 d .
H22A H 0.7801 0.7299 0.4918 0.083 Uiso 1 1 calc R
H22B H 0.7301 0.8143 0.5279 0.083 Uiso 1 1 calc R
C23 C 0.82426(19) 0.8719(3) 0.6548(2) 0.0474(9) Uani 1 1 d .
H23 H 0.8121 0.9331 0.6128 0.057 Uiso 1 1 calc R
C24 C 0.8833(3) 0.7137(4) 0.6152(3) 0.0645(11) Uani 1 1 d .
C25 C 0.8993(4) 0.6134(5) 0.5765(3) 0.0925(16) Uani 1 1 d .
H25 H 0.8631 0.5682 0.5444 0.111 Uiso 1 1 calc R
C26 C 0.9702(5) 0.5836(6) 0.5875(4) 0.120(2) Uani 1 1 d .
H26 H 0.9825 0.5159 0.5633 0.144 Uiso 1 1 calc R
C27 C 1.0237(4) 0.6512(7) 0.6334(4) 0.114(2) Uani 1 1 d .
H27 H 1.0715 0.6289 0.6391 0.137 Uiso 1 1 calc R
C28 C 1.0079(3) 0.7528(5) 0.6719(3) 0.0893(16) Uani 1 1 d .
H28 H 1.0441 0.7997 0.7023 0.107 Uiso 1 1 calc R
C29 C 0.9363(2) 0.7802(4) 0.6626(3) 0.0616(11) Uani 1 1 d .
C30 C 0.80018(19) 1.0090(3) 0.7655(2) 0.0466(9) Uani 1 1 d .
C31 C 0.7701(2) 1.1074(4) 0.7105(2) 0.0574(10) Uani 1 1 d .
C32 C 0.7654(2) 1.0125(4) 0.8390(3) 0.0573(10) Uani 1 1 d .
C33 C 0.8821(2) 1.0189(4) 0.7920(2) 0.0508(10) Uani 1 1 d .
C34 C 0.9161(3) 1.1021(4) 0.8551(2) 0.0654(11) Uani 1 1 d .
C35 C 0.8938(3) 1.2540(6) 0.9439(4) 0.1149(19) Uani 1 1 d U
H35A H 0.9275 1.2158 0.9887 0.138 Uiso 1 1 calc R
H35B H 0.9189 1.3163 0.9227 0.138 Uiso 1 1 calc R
C36 C 0.8363(5) 1.2993(7) 0.9749(5) 0.162(3) Uani 1 1 d U
H36A H 0.8045 1.3411 0.9312 0.243 Uiso 1 1 calc R
H36B H 0.8547 1.3505 1.0207 0.243 Uiso 1 1 calc R
H36C H 0.8104 1.2373 0.9938 0.243 Uiso 1 1 calc R
C37 C 0.9256(2) 0.9503(3) 0.7573(2) 0.0504(10) Uani 1 1 d .
C38 C 1.0062(2) 0.9506(4) 0.7898(3) 0.0683(13) Uani 1 1 d .
C39 C 1.1056(4) 0.8533(7) 0.8860(4) 0.136 Uani 1 1 d DU
H39A H 1.1162 0.7721 0.8972 0.163 Uiso 1 1 calc R
H39B H 1.1346 0.8836 0.8490 0.163 Uiso 1 1 calc R
C40 C 1.1117(4) 0.9157(8) 0.9559(5) 0.154(3) Uani 1 1 d DU
H40A H 1.1070 0.9963 0.9419 0.231 Uiso 1 1 calc R
H40B H 1.1580 0.9020 0.9919 0.231 Uiso 1 1 calc R
H40C H 1.0746 0.8937 0.9841 0.231 Uiso 1 1 calc R
Cl1 Cl 0.90602(6) 0.60615(11) 0.96893(6) 0.0699(3) Uani 1 1 d .
N1 N 0.66895(15) 0.7958(3) 0.71618(19) 0.0524(8) Uani 1 1 d .
N2 N 0.81486(19) 0.7598(3) 0.61436(18) 0.0594(9) Uani 1 1 d .
N3 N 0.90137(16) 0.8761(3) 0.6933(2) 0.0520(8) Uani 1 1 d .
N4 N 0.7357(2) 1.0103(4) 0.8918(3) 0.0841(13) Uani 1 1 d .
N5 N 0.7509(2) 1.1856(4) 0.6709(3) 0.0845(12) Uani 1 1 d .
O1 O 0.66943(14) 0.9439(2) 0.62225(18) 0.0669(8) Uani 1 1 d .
O2 O 1.04737(16) 1.0043(3) 0.7590(2) 0.0853(10) Uani 1 1 d .
O3 O 1.02297(16) 0.8766(3) 0.8526(2) 0.0917(11) Uani 1 1 d DU
O4 O 0.97957(17) 1.1103(3) 0.8843(2) 0.0937(10) Uani 1 1 d .
O5 O 0.86671(18) 1.1716(3) 0.87695(18) 0.0796(9) Uani 1 1 d U

loop_
_atom_site_aniso_label
_atom_site_aniso_U_11
_atom_site_aniso_U_22
_atom_site_aniso_U_33
_atom_site_aniso_U_23
_atom_site_aniso_U_13
_atom_site_aniso_U_12
C1 0.052(3) 0.083(3) 0.102(4) -0.021(3) 0.002(3) -0.012(3)
C2 0.046(3) 0.108(5) 0.125(5) -0.018(4) 0.014(3) -0.007(3)
C3 0.068(4) 0.101(4) 0.103(4) -0.010(4) 0.032(3) 0.000(3)
C4 0.077(4) 0.130(5) 0.087(4) -0.045(4) 0.026(3) -0.014(3)
C5 0.058(3) 0.106(4) 0.074(3) -0.026(3) 0.015(2) -0.022(3)
C6 0.038(2) 0.058(3) 0.063(2) 0.007(2) 0.0057(19) -0.0054(19)
C7 0.039(2) 0.060(3) 0.074(3) -0.005(2) 0.0028(19) -0.0085(19)
C8 0.047(2) 0.047(2) 0.054(2) 0.001(2) 0.0021(19) -0.0022(19)
C9 0.039(2) 0.044(2) 0.046(2) 0.0023(18) 0.0085(16) -0.0037(17)
C10 0.039(2) 0.042(2) 0.0412(19) 0.0005(16) 0.0084(16) -0.0046(17)
C11 0.041(2) 0.046(2) 0.049(2) -0.0025(18) 0.0092(17) -0.0057(17)
C12 0.053(2) 0.049(2) 0.046(2) 0.0041(19) 0.0079(18) 0.0000(19)
C13 0.066(3) 0.050(2) 0.059(2) 0.013(2) 0.014(2) -0.004(2)
C14 0.050(2) 0.054(3) 0.067(2) 0.009(2) 0.012(2) -0.0112(19)
C15 0.043(2) 0.041(2) 0.047(2) 0.0009(18) 0.0071(17) -0.0021(17)
C16 0.073(3) 0.096(4) 0.062(3) -0.001(3) 0.015(2) -0.004(3)
C17 0.078(4) 0.111(5) 0.085(4) -0.019(4) 0.027(3) -0.017(4)
C18 0.083(4) 0.091(4) 0.114(5) -0.025(4) 0.042(4) -0.024(3)
C19 0.113(5) 0.056(3) 0.107(4) 0.008(3) 0.042(4) 0.000(3)
C20 0.081(3) 0.055(3) 0.079(3) 0.002(2) 0.012(3) 0.002(3)
C21 0.076(3) 0.053(3) 0.045(2) -0.011(2) 0.013(2) -0.001(2)
C22 0.094(3) 0.068(3) 0.042(2) -0.003(2) 0.004(2) -0.009(3)
C23 0.051(2) 0.048(2) 0.043(2) 0.0045(18) 0.0090(18) -0.0035(18)
C24 0.087(3) 0.059(3) 0.054(3) 0.007(2) 0.030(2) 0.011(3)
C25 0.135(5) 0.077(3) 0.083(3) -0.001(3) 0.062(3) 0.012(4)
C26 0.184(8) 0.092(5) 0.114(5) 0.004(4) 0.095(5) 0.034(5)
C27 0.121(5) 0.109(5) 0.130(5) 0.029(5) 0.071(5) 0.059(5)
C28 0.086(4) 0.099(4) 0.093(4) 0.018(3) 0.043(3) 0.021(3)
C29 0.071(3) 0.064(3) 0.056(3) 0.012(2) 0.029(2) 0.017(3)
C30 0.048(2) 0.046(2) 0.044(2) 0.0048(18) 0.0065(17) -0.0015(18)
C31 0.059(2) 0.048(2) 0.061(2) 0.004(2) 0.0070(19) -0.007(2)
C32 0.059(3) 0.050(2) 0.061(3) -0.006(2) 0.010(2) -0.010(2)
C33 0.051(2) 0.047(2) 0.051(2) 0.0054(19) 0.0045(19) -0.009(2)
C34 0.074(3) 0.062(3) 0.057(2) 0.005(2) 0.007(2) -0.014(3)
C35 0.138(5) 0.102(4) 0.104(4) -0.050(3) 0.026(3) -0.042(4)
C36 0.215(8) 0.123(6) 0.178(6) -0.083(5) 0.106(6) -0.058(5)
C37 0.045(2) 0.050(2) 0.053(2) 0.010(2) 0.0035(19) -0.014(2)
C38 0.051(3) 0.062(3) 0.089(3) 0.019(3) 0.007(2) -0.012(2)
C39 0.128 0.148 0.108 0.046 -0.022 -0.045
C40 0.140(6) 0.168(7) 0.145(5) 0.013(5) 0.011(4) -0.015(6)
Cl1 0.0706(7) 0.0702(7) 0.0622(6) 0.0176(6) 0.0002(5) 0.0106(6)
N1 0.0368(17) 0.055(2) 0.0611(19) 0.0052(17) 0.0000(15) -0.0070(16)
N2 0.078(2) 0.055(2) 0.0437(18) -0.0015(17) 0.0090(17) -0.0020(19)
N3 0.0459(19) 0.057(2) 0.0547(19) 0.0096(17) 0.0135(15) -0.0013(16)
N4 0.095(3) 0.089(3) 0.079(3) -0.022(2) 0.042(2) -0.024(3)
N5 0.095(3) 0.060(3) 0.089(3) 0.019(2) 0.002(2) 0.004(2)
O1 0.0596(18) 0.0648(19) 0.0664(18) 0.0169(16) -0.0079(14) 0.0008(15)
O2 0.0503(18) 0.082(2) 0.123(3) 0.035(2) 0.0187(18) -0.0142(17)
O3 0.0537(17) 0.103(3) 0.106(2) 0.048(2) -0.0106(16) -0.0133(17)
O4 0.067(2) 0.099(2) 0.101(2) -0.013(2) -0.0143(18) -0.029(2)
O5 0.093(2) 0.067(2) 0.076(2) -0.0228(17) 0.0144(17) -0.0253(18)

loop_
_atom_type_symbol
_atom_type_description
_atom_type_scat_dispersion_real
_atom_type_scat_dispersion_imag
_atom_type_scat_source
C C 0.0033 0.0016 'International Tables Vol C Tables 4.2.6.8 and 6.1.1.4'
H H 0.0000 0.0000 'International Tables Vol C Tables 4.2.6.8 and 6.1.1.4'
N N 0.0061 0.0033 'International Tables Vol C Tables 4.2.6.8 and 6.1.1.4'
O O 0.0106 0.0060 'International Tables Vol C Tables 4.2.6.8 and 6.1.1.4'
Cl Cl 0.1484 0.1585 'International Tables Vol C Tables 4.2.6.8 and 6.1.1.4'

loop_
_geom_angle_atom_site_label_1
_geom_angle_atom_site_label_2
_geom_angle_atom_site_label_3
_geom_angle
C2 C1 C6 120.9(5)
C2 C1 H1 119.6
C6 C1 H1 119.6
C3 C2 C1 120.6(5)
C3 C2 H2 119.7
C1 C2 H2 119.7
C2 C3 C4 120.2(5)
C2 C3 H3 119.9
C4 C3 H3 119.9
C3 C4 C5 120.5(5)
C3 C4 H4 119.7
C5 C4 H4 119.7
C6 C5 C4 120.3(4)
C6 C5 H5 119.9
C4 C5 H5 119.9
C5 C6 C1 117.4(4)
C5 C6 C7 125.0(4)
C1 C6 C7 117.5(4)
N1 C7 C6 114.1(3)
N1 C7 H7A 108.7
C6 C7 H7A 108.7
N1 C7 H7B 108.7
C6 C7 H7B 108.7
H7A C7 H7B 107.6
O1 C8 N1 127.0(3)
O1 C8 C9 125.0(4)
N1 C8 C9 107.9(3)
C10 C9 C23 114.7(3)
C10 C9 C8 102.3(3)
C23 C9 C8 108.7(3)
C10 C9 C30 112.5(3)
C23 C9 C30 107.7(3)
C8 C9 C30 110.8(3)
C11 C10 C15 119.4(3)
C11 C10 C9 132.5(3)
C15 C10 C9 108.1(3)
C12 C11 C10 118.8(3)
C12 C11 H11 120.6
C10 C11 H11 120.6
C11 C12 C13 121.6(3)
C11 C12 Cl1 119.3(3)
C13 C12 Cl1 119.1(3)
C14 C13 C12 120.5(4)
C14 C13 H13 119.8
C12 C13 H13 119.8
C13 C14 C15 117.9(4)
C13 C14 H14 121.1
C15 C14 H14 121.1
C14 C15 C10 121.9(3)
C14 C15 N1 128.1(3)
C10 C15 N1 110.0(3)
C17 C16 C21 120.6(5)
C17 C16 H16 119.7
C21 C16 H16 119.7
C18 C17 C16 120.5(5)
C18 C17 H17 119.7
C16 C17 H17 119.7
C17 C18 C19 119.5(5)
C17 C18 H18 120.2
C19 C18 H18 120.2
C18 C19 C20 120.8(5)
C18 C19 H19 119.6
C20 C19 H19 119.6
C21 C20 C19 120.0(5)
C21 C20 H20 120.0
C19 C20 H20 120.0
C20 C21 C16 118.7(4)
C20 C21 C22 124.1(4)
C16 C21 C22 117.2(4)
N2 C22 C21 113.7(3)
N2 C22 H22A 108.8
C21 C22 H22A 108.8
N2 C22 H22B 108.8
C21 C22 H22B 108.8
H22A C22 H22B 107.7
N2 C23 N3 103.8(3)
N2 C23 C9 113.6(3)
N3 C23 C9 109.9(3)
N2 C23 H23 109.8
N3 C23 H23 109.8
C9 C23 H23 109.8
C29 C24 C25 121.4(5)
C29 C24 N2 111.0(4)
C25 C24 N2 127.5(5)
C26 C25 C24 117.4(6)
C26 C25 H25 121.3
C24 C25 H25 121.3
C25 C26 C27 121.5(6)
C25 C26 H26 119.3
C27 C26 H26 119.3
C26 C27 C28 121.3(6)
C26 C27 H27 119.3
C28 C27 H27 119.3
C29 C28 C27 116.8(6)
C29 C28 H28 121.6
C27 C28 H28 121.6
C24 C29 C28 121.6(5)
C24 C29 N3 107.0(4)
C28 C29 N3 131.4(5)
C31 C30 C32 106.7(3)
C31 C30 C33 110.4(3)
C32 C30 C33 111.8(3)
C31 C30 C9 112.8(3)
C32 C30 C9 105.9(3)
C33 C30 C9 109.1(3)
N5 C31 C30 175.9(4)
N4 C32 C30 175.4(4)
C37 C33 C34 117.8(4)
C37 C33 C30 121.0(3)
C34 C33 C30 121.2(4)
O4 C34 O5 123.2(4)
O4 C34 C33 125.9(5)
O5 C34 C33 110.9(4)
C36 C35 O5 109.9(5)
C36 C35 H35A 109.7
O5 C35 H35A 109.7
C36 C35 H35B 109.7
O5 C35 H35B 109.7
H35A C35 H35B 108.2
C35 C36 H36A 109.5
C35 C36 H36B 109.5
H36A C36 H36B 109.5
C35 C36 H36C 109.5
H36A C36 H36C 109.5
H36B C36 H36C 109.5
N3 C37 C33 123.9(4)
N3 C37 C38 115.0(4)
C33 C37 C38 121.1(4)
O2 C38 O3 126.5(4)
O2 C38 C37 124.2(4)
O3 C38 C37 109.1(4)
C40 C39 O3 95.7(7)
C40 C39 H39A 112.6
O3 C39 H39A 112.6
C40 C39 H39B 112.6
O3 C39 H39B 112.6
H39A C39 H39B 110.1
C39 C40 H40A 109.5
C39 C40 H40B 109.5
H40A C40 H40B 109.5
C39 C40 H40C 109.5
H40A C40 H40C 109.5
H40B C40 H40C 109.5
C8 N1 C15 111.6(3)
C8 N1 C7 122.5(3)
C15 N1 C7 125.6(3)
C24 N2 C23 108.3(3)
C24 N2 C22 118.1(4)
C23 N2 C22 119.6(3)
C37 N3 C29 130.8(3)
C37 N3 C23 119.6(3)
C29 N3 C23 108.7(3)
C38 O3 C39 115.8(4)
C34 O5 C35 116.0(4)

loop_
_geom_bond_atom_site_label_1
_geom_bond_atom_site_label_2
_geom_bond_distance
C1 C2 1.381(7)
C1 C6 1.389(6)
C1 H1 0.9300
C2 C3 1.341(7)
C2 H2 0.9300
C3 C4 1.344(7)
C3 H3 0.9300
C4 C5 1.401(7)
C4 H4 0.9300
C5 C6 1.374(6)
C5 H5 0.9300
C6 C7 1.513(6)
C7 N1 1.471(4)
C7 H7A 0.9700
C7 H7B 0.9700
C8 O1 1.221(4)
C8 N1 1.352(5)
C8 C9 1.544(5)
C9 C10 1.505(5)
C9 C23 1.543(5)
C9 C30 1.583(5)
C10 C11 1.379(5)
C10 C15 1.396(5)
C11 C12 1.376(5)
C11 H11 0.9300
C12 C13 1.384(5)
C12 Cl1 1.734(4)
C13 C14 1.375(5)
C13 H13 0.9300
C14 C15 1.386(5)
C14 H14 0.9300
C15 N1 1.397(4)
C16 C17 1.380(7)
C16 C21 1.382(6)
C16 H16 0.9300
C17 C18 1.352(7)
C17 H17 0.9300
C18 C19 1.359(7)
C18 H18 0.9300
C19 C20 1.394(7)
C19 H19 0.9300
C20 C21 1.363(6)
C20 H20 0.9300
C21 C22 1.516(6)
C22 N2 1.465(5)
C22 H22A 0.9700
C22 H22B 0.9700
C23 N2 1.449(5)
C23 N3 1.466(4)
C23 H23 0.9800
C24 C29 1.368(6)
C24 C25 1.387(7)
C24 N2 1.404(5)
C25 C26 1.368(8)
C25 H25 0.9300
C26 C27 1.370(9)
C26 H26 0.9300
C27 C28 1.398(8)
C27 H27 0.9300
C28 C29 1.375(6)
C28 H28 0.9300
C29 N3 1.439(5)
C30 C31 1.486(6)
C30 C32 1.497(6)
C30 C33 1.528(5)
C31 N5 1.126(5)
C32 N4 1.131(5)
C33 C37 1.358(6)
C33 C34 1.456(6)
C34 O4 1.202(5)
C34 O5 1.343(5)
C35 C36 1.403(9)
C35 O5 1.460(5)
C35 H35A 0.9700
C35 H35B 0.9700
C36 H36A 0.9600
C36 H36B 0.9600
C36 H36C 0.9600
C37 N3 1.355(5)
C37 C38 1.509(6)
C38 O2 1.194(5)
C38 O3 1.322(5)
C39 C40 1.337(9)
C39 O3 1.570(7)
C39 H39A 0.9700
C39 H39B 0.9700
C40 H40A 0.9600
C40 H40B 0.9600
C40 H40C 0.9600
